data_7003912
loop_
_publ_author_name
'Skabara, Peter J.'
'Pozo-Gonzalo, Cristina'
'Lardi\'es Miazza, Nora'
'Laguna, Mariano'
'Cerrada, Elena'
'Luquin, Asun'
'Gonz\'alez, Blanca'
'Coles, Simon J.'
'Hursthouse, Michael B.'
'Harrington, Ross W.'
'Clegg, William'

_publ_section_title
;
 Novel dithiolene complexes incorporating conjugated electroactive
 ligands
;
_journal_issue 23
_journal_name_full 'Dalton Transactions'
_journal_page_first 3070
_journal_page_last 3079
_journal_paper_doi 10.1039/b801187g
_journal_year 2008
_chemical_formula_sum 'C60 H42 Au N P2 S10'
_chemical_formula_weight 1356.45
_chemical_name_systematic ?
_space_group_IT_number 2
_symmetry_cell_setting triclinic
_symmetry_space_group_name_Hall '-P 1'
_symmetry_space_group_name_H-M 'P -1'
_atom_sites_solution_hydrogens geom
_atom_sites_solution_primary direct
_atom_sites_solution_secondary difmap
_audit_creation_method SHELXL-97
_cell_angle_alpha 76.383(1)
_cell_angle_beta 80.037(1)
_cell_angle_gamma 65.190(1)
_cell_formula_units_Z 2
_cell_length_a 14.2162(1)
_cell_length_b 14.6583(2)
_cell_length_c 15.0674(2)
_cell_measurement_reflns_used 19560
_cell_measurement_temperature 120(2)
_cell_measurement_theta_max 27.48
_cell_measurement_theta_min 2.91
_cell_volume 2760.10(6)
_computing_cell_refinement DENZO
_computing_data_collection COLLECT
_computing_data_reduction DENZO
_computing_structure_refinement 'SHELXL97 (Sheldrick, 2008)'
_computing_structure_solution 'SHELXS97 (Sheldrick, 2008)'
_diffrn_ambient_temperature 120(2)
_diffrn_measured_fraction_theta_full 0.973
_diffrn_measured_fraction_theta_max 0.973
_diffrn_measurement_device_type 'Nonius KappaCCD'
_diffrn_measurement_method '\w and \f scans'
_diffrn_radiation_monochromator graphite
_diffrn_radiation_source 'rotating anode'
_diffrn_radiation_type MoK\a
_diffrn_radiation_wavelength 0.71073
_diffrn_reflns_av_R_equivalents 0.0442
_diffrn_reflns_av_sigmaI/netI 0.0487
_diffrn_reflns_limit_h_max 18
_diffrn_reflns_limit_h_min -16
_diffrn_reflns_limit_k_max 18
_diffrn_reflns_limit_k_min -18
_diffrn_reflns_limit_l_max 19
_diffrn_reflns_limit_l_min -19
_diffrn_reflns_number 38561
_diffrn_reflns_theta_full 27.45
_diffrn_reflns_theta_max 27.45
_diffrn_reflns_theta_min 2.93
_diffrn_standards_number 0
_exptl_absorpt_coefficient_mu 3.143
_exptl_absorpt_correction_T_max 0.885
_exptl_absorpt_correction_T_min 0.352
_exptl_absorpt_correction_type multi-scan
_exptl_absorpt_process_details 'SORTAV (Blessing, 1997)'
_exptl_crystal_colour black
_exptl_crystal_density_diffrn 1.632
_exptl_crystal_density_method 'not measured'
_exptl_crystal_description lath
_exptl_crystal_F_000 1356
_exptl_crystal_size_max 0.42
_exptl_crystal_size_mid 0.10
_exptl_crystal_size_min 0.04
_refine_diff_density_max 2.210
_refine_diff_density_min -2.549
_refine_diff_density_rms 0.152
_refine_ls_goodness_of_fit_ref 1.027
_refine_ls_hydrogen_treatment constr
_refine_ls_matrix_type full
_refine_ls_number_parameters 671
_refine_ls_number_reflns 12263
_refine_ls_number_restraints 6
_refine_ls_restrained_S_all 1.029
_refine_ls_R_factor_all 0.0598
_refine_ls_R_factor_gt 0.0434
_refine_ls_shift/su_max 0.012
_refine_ls_shift/su_mean 0.001
_refine_ls_structure_factor_coef Fsqd
_refine_ls_weighting_details 'calc w=1/[\s^2^(Fo^2^)+(0.0650P)^2^+5.7933P] where P=(Fo^2^+2Fc^2^)/3'
_refine_ls_weighting_scheme calc
_refine_ls_wR_factor_gt 0.1076
_refine_ls_wR_factor_ref 0.1178
_reflns_number_gt 9692
_reflns_number_total 12263
_reflns_threshold_expression I>2\s(I)
_cod_data_source_file b801187g.txt
_cod_data_source_block 5
_cod_depositor_comments
;
The following automatic conversions were performed:
'_symmetry_cell_setting' value 'Triclinic' changed to 'triclinic'
according to '/home/saulius/struct/CIF-dictionaries/cif_core.dic'
dictionary named 'cif_core.dic' version 2.4.1 from 2010-06-29.

Automatic conversion script
Id: cif_fix_enum 1527 2010-12-29 10:47:43Z saulius 
;
_cod_database_code 7003912

loop_
_symmetry_equiv_pos_as_xyz
'x, y, z'
'-x, -y, -z'

loop_
_atom_site_label
_atom_site_type_symbol
_atom_site_fract_x
_atom_site_fract_y
_atom_site_fract_z
_atom_site_U_iso_or_equiv
_atom_site_adp_type
_atom_site_occupancy
_atom_site_symmetry_multiplicity
_atom_site_calc_flag
_atom_site_refinement_flags
_atom_site_disorder_assembly
_atom_site_disorder_group
C1 C 0.8257(5) 0.7695(6) 0.2156(5) 0.067(2) Uani 1 1 d . . .
H1 H 0.8400 0.8237 0.1756 0.080 Uiso 1 1 calc R . .
C2 C 0.8092(5) 0.6991(7) 0.1874(4) 0.063(2) Uani 1 1 d . . .
H2 H 0.8121 0.6975 0.1243 0.076 Uiso 1 1 calc R . .
C3 C 0.7873(3) 0.6278(4) 0.2563(3) 0.0268(10) Uani 1 1 d . . .
H3 H 0.7717 0.5743 0.2462 0.032 Uiso 1 1 calc R . .
C4 C 0.7914(4) 0.6454(4) 0.3443(3) 0.0328(11) Uani 1 1 d . . .
C5 C 0.7724(4) 0.5898(4) 0.4345(3) 0.0258(10) Uani 1 1 d . . .
C6 C 0.7035(3) 0.5429(3) 0.4616(3) 0.0232(9) Uani 1 1 d . . .
C7 C 0.7055(3) 0.4969(3) 0.5569(3) 0.0218(9) Uani 1 1 d . . .
C8 C 0.7777(3) 0.5072(4) 0.5998(3) 0.0245(9) Uani 1 1 d . . .
C9 C 0.8068(4) 0.4703(4) 0.6933(3) 0.0269(10) Uani 1 1 d . . .
C10 C 0.9100(4) 0.4378(4) 0.7230(3) 0.0258(10) Uani 1 1 d . . .
H10 H 0.9708 0.4351 0.6838 0.031 Uiso 1 1 calc R . .
C11 C 0.9050(5) 0.4110(5) 0.8196(4) 0.0480(16) Uani 1 1 d . . .
H11 H 0.9635 0.3902 0.8532 0.058 Uiso 1 1 calc R . .
C12 C 0.8127(6) 0.4170(6) 0.8598(4) 0.0547(17) Uani 1 1 d . . .
H12 H 0.7995 0.3987 0.9241 0.066 Uiso 1 1 calc R . .
C25 C 0.1327(4) 0.9571(4) 0.3423(3) 0.0255(10) Uani 1 1 d . . .
C26 C 0.1803(4) 0.8524(4) 0.3388(4) 0.0309(11) Uani 1 1 d . . .
H26 H 0.2431 0.8110 0.3670 0.037 Uiso 1 1 calc R . .
C27 C 0.1363(4) 0.8091(4) 0.2944(4) 0.0366(12) Uani 1 1 d . . .
H27 H 0.1694 0.7383 0.2922 0.044 Uiso 1 1 calc R . .
C28 C 0.0455(5) 0.8677(5) 0.2537(4) 0.0396(13) Uani 1 1 d . . .
H28 H 0.0158 0.8371 0.2237 0.048 Uiso 1 1 calc R . .
C29 C -0.0028(5) 0.9705(5) 0.2560(4) 0.0413(13) Uani 1 1 d . . .
H29 H -0.0656 1.0106 0.2273 0.050 Uiso 1 1 calc R . .
C30 C 0.0398(4) 1.0167(4) 0.3005(3) 0.0311(11) Uani 1 1 d . . .
H30 H 0.0060 1.0877 0.3022 0.037 Uiso 1 1 calc R . .
C31 C 0.1091(3) 1.1467(4) 0.3934(3) 0.0251(10) Uani 1 1 d . . .
C32 C 0.1144(4) 1.2205(4) 0.3173(3) 0.0322(11) Uani 1 1 d . . .
H32 H 0.1640 1.2012 0.2668 0.039 Uiso 1 1 calc R . .
C33 C 0.0474(5) 1.3219(4) 0.3152(4) 0.0386(13) Uani 1 1 d . . .
H33 H 0.0499 1.3720 0.2629 0.046 Uiso 1 1 calc R . .
C34 C -0.0236(4) 1.3499(4) 0.3898(4) 0.0377(12) Uani 1 1 d . . .
H34 H -0.0695 1.4195 0.3886 0.045 Uiso 1 1 calc R . .
C35 C -0.0278(4) 1.2771(4) 0.4659(4) 0.0375(12) Uani 1 1 d . . .
H35 H -0.0761 1.2970 0.5169 0.045 Uiso 1 1 calc R . .
C36 C 0.0378(4) 1.1755(4) 0.4684(3) 0.0308(11) Uani 1 1 d . . .
H36 H 0.0345 1.1256 0.5207 0.037 Uiso 1 1 calc R . .
C37 C 0.2154(4) 0.9511(4) 0.5084(3) 0.0249(10) Uani 1 1 d . . .
C38 C 0.1913(4) 0.8682(4) 0.5475(4) 0.0335(11) Uani 1 1 d . . .
H38 H 0.1588 0.8447 0.5130 0.040 Uiso 1 1 calc R . .
C39 C 0.2137(4) 0.8177(4) 0.6375(4) 0.0401(13) Uani 1 1 d . . .
H39 H 0.1960 0.7608 0.6640 0.048 Uiso 1 1 calc R . .
C40 C 0.2619(5) 0.8517(4) 0.6872(4) 0.0391(13) Uani 1 1 d . . .
H40 H 0.2785 0.8174 0.7479 0.047 Uiso 1 1 calc R . .
C41 C 0.2857(5) 0.9356(4) 0.6484(4) 0.0404(13) Uani 1 1 d . . .
H41 H 0.3178 0.9594 0.6829 0.048 Uiso 1 1 calc R . .
C42 C 0.2632(4) 0.9851(4) 0.5594(4) 0.0336(11) Uani 1 1 d . . .
H42 H 0.2803 1.0424 0.5332 0.040 Uiso 1 1 calc R . .
C43 C 0.4807(3) 0.8650(4) 0.4059(3) 0.0233(9) Uani 1 1 d . . .
C44 C 0.4536(4) 0.7860(4) 0.4566(3) 0.0300(11) Uani 1 1 d . . .
H44 H 0.4061 0.7684 0.4343 0.036 Uiso 1 1 calc R . .
C45 C 0.4951(4) 0.7325(4) 0.5394(3) 0.0311(11) Uani 1 1 d . . .
H45 H 0.4750 0.6796 0.5743 0.037 Uiso 1 1 calc R . .
C46 C 0.5652(4) 0.7567(4) 0.5705(3) 0.0324(11) Uani 1 1 d . . .
H46 H 0.5948 0.7195 0.6266 0.039 Uiso 1 1 calc R . .
C47 C 0.5934(5) 0.8350(5) 0.5206(4) 0.0477(16) Uani 1 1 d . . .
H47 H 0.6424 0.8511 0.5423 0.057 Uiso 1 1 calc R . .
C48 C 0.5502(4) 0.8896(5) 0.4392(4) 0.0389(13) Uani 1 1 d . . .
H48 H 0.5684 0.9443 0.4059 0.047 Uiso 1 1 calc R . .
C49 C 0.4810(4) 1.0205(4) 0.2438(3) 0.0258(10) Uani 1 1 d . . .
C50 C 0.4426(4) 1.1232(4) 0.2471(3) 0.0269(10) Uani 1 1 d . . .
H50 H 0.3794 1.1536 0.2827 0.032 Uiso 1 1 calc R . .
C51 C 0.4964(4) 1.1826(4) 0.1984(3) 0.0342(12) Uani 1 1 d . . .
H51 H 0.4710 1.2529 0.2022 0.041 Uiso 1 1 calc R . .
C52 C 0.5863(4) 1.1391(4) 0.1450(3) 0.0354(12) Uani 1 1 d . . .
H52 H 0.6223 1.1799 0.1112 0.042 Uiso 1 1 calc R . .
C53 C 0.6246(4) 1.0376(5) 0.1401(4) 0.0392(13) Uani 1 1 d . . .
H53 H 0.6869 1.0083 0.1032 0.047 Uiso 1 1 calc R . .
C54 C 0.5725(4) 0.9773(4) 0.1890(4) 0.0364(12) Uani 1 1 d . . .
H54 H 0.5988 0.9069 0.1853 0.044 Uiso 1 1 calc R . .
C55 C 0.4210(4) 0.8589(3) 0.2332(3) 0.0236(9) Uani 1 1 d . . .
C56 C 0.5072(4) 0.7673(4) 0.2314(3) 0.0319(11) Uani 1 1 d . . .
H56 H 0.5595 0.7464 0.2721 0.038 Uiso 1 1 calc R . .
C57 C 0.5165(5) 0.7066(4) 0.1700(4) 0.0390(13) Uani 1 1 d . . .
H57 H 0.5764 0.6449 0.1673 0.047 Uiso 1 1 calc R . .
C58 C 0.4390(5) 0.7352(4) 0.1128(4) 0.0399(13) Uani 1 1 d . . .
H58 H 0.4449 0.6921 0.0720 0.048 Uiso 1 1 calc R . .
C59 C 0.3529(5) 0.8262(5) 0.1143(3) 0.0384(13) Uani 1 1 d . . .
H59 H 0.2998 0.8455 0.0747 0.046 Uiso 1 1 calc R . .
C60 C 0.3443(4) 0.8889(4) 0.1734(3) 0.0327(11) Uani 1 1 d . . .
H60 H 0.2863 0.9524 0.1733 0.039 Uiso 1 1 calc R . .
N1 N 0.2977(3) 1.0183(3) 0.3321(3) 0.0255(8) Uani 1 1 d . . .
P1 P 0.19478(9) 1.01544(9) 0.39151(8) 0.0222(2) Uani 1 1 d . . .
P2 P 0.41243(9) 0.94305(9) 0.30665(8) 0.0218(2) Uani 1 1 d . . .
S1 S 0.81838(14) 0.75172(13) 0.33105(12) 0.0553(4) Uani 1 1 d . . .
S2 S 0.62076(9) 0.53866(9) 0.39061(7) 0.0261(2) Uani 1 1 d . . .
S3 S 0.62037(9) 0.43655(9) 0.60969(7) 0.0248(2) Uani 1 1 d . . .
S4 S 0.84232(9) 0.57550(10) 0.52392(8) 0.0295(3) Uani 1 1 d . . .
S5 S 0.72027(12) 0.46064(15) 0.78500(10) 0.0521(4) Uani 1 1 d . . .
Au1 Au 0.5000 0.5000 0.5000 0.02041(8) Uani 1 2 d S . .
C13 C 0.3302(5) 0.2390(6) 0.0378(4) 0.0530(16) Uani 1 1 d . . .
H13 H 0.4040 0.2121 0.0280 0.064 Uiso 1 1 calc R . .
C14 C 0.2719(6) 0.3367(6) 0.0441(5) 0.0637(19) Uani 1 1 d . . .
H14 H 0.3021 0.3845 0.0400 0.076 Uiso 1 1 calc R . .
C15 C 0.1573(4) 0.3667(5) 0.0577(4) 0.0384(13) Uani 1 1 d . . .
H15 H 0.1048 0.4322 0.0634 0.046 Uiso 1 1 calc R . .
C16 C 0.1434(4) 0.2714(4) 0.0605(3) 0.0335(11) Uani 1 1 d . . .
C17 C 0.0437(4) 0.2638(4) 0.0692(3) 0.0284(10) Uani 1 1 d . . .
C18 C 0.0180(4) 0.1915(4) 0.0501(3) 0.0272(10) Uani 1 1 d . . .
C19 C -0.0923(4) 0.2155(4) 0.0630(3) 0.0269(10) Uani 1 1 d . . .
C20 C -0.1481(4) 0.3061(4) 0.0923(3) 0.0278(10) Uani 1 1 d . . .
C21 C -0.2602(4) 0.3566(4) 0.1141(3) 0.0287(10) Uani 1 1 d . . .
C22 C -0.3472(3) 0.3610(3) 0.0604(3) 0.0200(9) Uani 1 1 d U . .
H22 H -0.3407 0.3357 0.0062 0.024 Uiso 1 1 calc R . .
C23 C -0.4421(5) 0.4149(5) 0.1161(4) 0.0480(15) Uani 1 1 d . . .
H23 H -0.5092 0.4267 0.1018 0.058 Uiso 1 1 calc R . .
C24 C -0.4291(4) 0.4467(4) 0.1883(4) 0.0413(13) Uani 1 1 d . . .
H24 H -0.4858 0.4817 0.2281 0.050 Uiso 1 1 calc R . .
S6 S 0.25976(12) 0.16871(13) 0.04904(11) 0.0494(4) Uani 1 1 d . . .
S7 S -0.06718(10) 0.36408(10) 0.10348(9) 0.0331(3) Uani 1 1 d . . .
S8 S 0.10727(9) 0.07797(10) 0.01333(9) 0.0305(3) Uani 1 1 d . . .
S9 S -0.14652(9) 0.13613(9) 0.04159(9) 0.0288(3) Uani 1 1 d . . .
S10 S -0.30442(14) 0.41955(13) 0.20253(12) 0.0537(4) Uani 1 1 d . . .
Au2 Au 0.0000 0.0000 0.0000 0.02258(8) Uani 1 2 d S . .

loop_
_atom_site_aniso_label
_atom_site_aniso_U_11
_atom_site_aniso_U_22
_atom_site_aniso_U_33
_atom_site_aniso_U_23
_atom_site_aniso_U_13
_atom_site_aniso_U_12
C1 0.036(4) 0.070(5) 0.067(5) 0.031(4) 0.002(3) -0.020(3)
C2 0.033(3) 0.111(7) 0.031(3) 0.004(4) -0.001(2) -0.023(4)
C3 0.017(2) 0.048(3) 0.019(2) -0.004(2) 0.0023(16) -0.017(2)
C4 0.023(2) 0.039(3) 0.031(3) -0.003(2) 0.0024(19) -0.011(2)
C5 0.022(2) 0.029(2) 0.025(2) -0.0087(19) -0.0011(18) -0.0074(19)
C6 0.023(2) 0.024(2) 0.019(2) -0.0070(18) -0.0006(17) -0.0047(18)
C7 0.019(2) 0.025(2) 0.021(2) -0.0070(18) 0.0024(16) -0.0083(18)
C8 0.019(2) 0.028(2) 0.022(2) -0.0053(19) -0.0013(17) -0.0047(18)
C9 0.025(2) 0.028(3) 0.026(2) -0.009(2) -0.0035(18) -0.0067(19)
C10 0.030(3) 0.031(3) 0.020(2) 0.0004(19) -0.0069(18) -0.016(2)
C11 0.032(3) 0.063(4) 0.042(3) -0.017(3) -0.020(3) -0.002(3)
C12 0.064(4) 0.073(5) 0.024(3) 0.002(3) -0.013(3) -0.026(4)
C25 0.026(2) 0.030(3) 0.021(2) -0.0029(19) 0.0004(17) -0.0134(19)
C26 0.029(3) 0.030(3) 0.037(3) -0.006(2) 0.001(2) -0.017(2)
C27 0.041(3) 0.037(3) 0.039(3) -0.012(2) 0.003(2) -0.023(2)
C28 0.049(3) 0.052(4) 0.033(3) -0.013(3) 0.001(2) -0.034(3)
C29 0.038(3) 0.063(4) 0.028(3) -0.011(3) -0.006(2) -0.023(3)
C30 0.033(3) 0.041(3) 0.022(2) -0.008(2) -0.0025(19) -0.016(2)
C31 0.021(2) 0.027(2) 0.027(2) -0.0034(19) -0.0039(17) -0.0084(18)
C32 0.038(3) 0.029(3) 0.024(2) -0.003(2) -0.002(2) -0.008(2)
C33 0.051(3) 0.025(3) 0.032(3) -0.002(2) -0.012(2) -0.007(2)
C34 0.035(3) 0.024(3) 0.049(3) -0.013(2) -0.010(2) -0.002(2)
C35 0.031(3) 0.038(3) 0.044(3) -0.018(3) 0.005(2) -0.012(2)
C36 0.029(3) 0.033(3) 0.032(3) -0.011(2) 0.004(2) -0.014(2)
C37 0.022(2) 0.027(2) 0.022(2) -0.0007(18) -0.0013(17) -0.0088(19)
C38 0.030(3) 0.041(3) 0.033(3) 0.004(2) -0.008(2) -0.021(2)
C39 0.042(3) 0.044(3) 0.036(3) 0.011(2) -0.013(2) -0.025(3)
C40 0.046(3) 0.049(3) 0.026(3) 0.010(2) -0.011(2) -0.028(3)
C41 0.049(3) 0.044(3) 0.035(3) 0.003(2) -0.017(2) -0.025(3)
C42 0.041(3) 0.033(3) 0.034(3) 0.000(2) -0.009(2) -0.022(2)
C43 0.020(2) 0.028(2) 0.022(2) -0.0100(18) 0.0021(16) -0.0082(18)
C44 0.029(3) 0.026(3) 0.036(3) -0.008(2) -0.007(2) -0.008(2)
C45 0.037(3) 0.023(2) 0.030(3) -0.008(2) -0.007(2) -0.006(2)
C46 0.034(3) 0.042(3) 0.020(2) -0.009(2) -0.0026(19) -0.012(2)
C47 0.044(3) 0.087(5) 0.029(3) 0.001(3) -0.011(2) -0.046(3)
C48 0.046(3) 0.055(4) 0.027(3) -0.004(2) -0.002(2) -0.033(3)
C49 0.022(2) 0.036(3) 0.022(2) -0.0050(19) -0.0021(17) -0.014(2)
C50 0.028(2) 0.032(3) 0.023(2) -0.004(2) 0.0034(18) -0.016(2)
C51 0.040(3) 0.035(3) 0.029(3) -0.002(2) 0.001(2) -0.019(2)
C52 0.035(3) 0.053(3) 0.023(2) 0.002(2) -0.001(2) -0.026(3)
C53 0.028(3) 0.057(4) 0.035(3) -0.014(3) 0.010(2) -0.021(3)
C54 0.029(3) 0.037(3) 0.043(3) -0.013(2) 0.006(2) -0.013(2)
C55 0.030(2) 0.025(2) 0.019(2) -0.0024(18) -0.0030(17) -0.0141(19)
C56 0.038(3) 0.032(3) 0.026(2) -0.006(2) -0.008(2) -0.011(2)
C57 0.050(3) 0.028(3) 0.035(3) -0.009(2) -0.009(2) -0.009(2)
C58 0.058(4) 0.046(3) 0.028(3) -0.014(2) -0.002(2) -0.028(3)
C59 0.047(3) 0.053(4) 0.024(3) -0.003(2) -0.011(2) -0.027(3)
C60 0.032(3) 0.038(3) 0.028(3) -0.003(2) -0.006(2) -0.015(2)
N1 0.021(2) 0.024(2) 0.029(2) -0.0012(16) 0.0012(15) -0.0090(16)
P1 0.0202(6) 0.0229(6) 0.0227(6) -0.0020(5) -0.0012(4) -0.0090(5)
P2 0.0202(6) 0.0233(6) 0.0223(6) -0.0046(5) -0.0013(4) -0.0088(5)
S1 0.0545(10) 0.0504(10) 0.0569(10) -0.0022(8) 0.0099(8) -0.0263(8)
S2 0.0275(6) 0.0345(6) 0.0172(5) -0.0058(5) -0.0011(4) -0.0130(5)
S3 0.0248(6) 0.0301(6) 0.0200(5) -0.0005(5) -0.0056(4) -0.0121(5)
S4 0.0252(6) 0.0396(7) 0.0271(6) -0.0066(5) -0.0020(4) -0.0159(5)
S5 0.0396(8) 0.0902(13) 0.0254(7) -0.0046(7) -0.0047(6) -0.0269(8)
Au1 0.02143(14) 0.02283(14) 0.01742(13) -0.00477(9) -0.00310(9) -0.00806(10)
C13 0.048(4) 0.073(5) 0.052(4) -0.010(3) -0.012(3) -0.036(3)
C14 0.066(5) 0.075(5) 0.074(5) -0.017(4) -0.005(4) -0.051(4)
C15 0.040(3) 0.050(3) 0.044(3) -0.013(3) 0.000(2) -0.035(3)
C16 0.040(3) 0.042(3) 0.026(3) -0.004(2) -0.007(2) -0.024(2)
C17 0.034(3) 0.030(3) 0.024(2) -0.005(2) -0.0047(19) -0.015(2)
C18 0.027(2) 0.033(3) 0.021(2) -0.006(2) -0.0024(18) -0.011(2)
C19 0.032(3) 0.029(3) 0.021(2) -0.0013(19) -0.0054(18) -0.013(2)
C20 0.032(3) 0.028(3) 0.023(2) -0.0042(19) -0.0064(18) -0.010(2)
C21 0.032(3) 0.028(3) 0.025(2) -0.003(2) -0.0078(19) -0.010(2)
C22 0.0191(12) 0.0181(12) 0.0234(12) -0.0077(9) 0.0037(8) -0.0080(9)
C23 0.045(4) 0.050(4) 0.056(4) -0.011(3) 0.000(3) -0.026(3)
C24 0.039(3) 0.033(3) 0.044(3) -0.011(2) 0.010(2) -0.010(2)
S6 0.0409(8) 0.0619(10) 0.0490(9) 0.0015(7) -0.0101(6) -0.0275(7)
S7 0.0377(7) 0.0330(7) 0.0338(7) -0.0104(5) -0.0073(5) -0.0149(5)
S8 0.0242(6) 0.0337(7) 0.0375(7) -0.0117(5) 0.0024(5) -0.0144(5)
S9 0.0220(6) 0.0301(6) 0.0364(7) -0.0124(5) -0.0009(5) -0.0096(5)
S10 0.0546(10) 0.0479(9) 0.0488(9) -0.0143(7) 0.0038(7) -0.0111(8)
Au2 0.02164(14) 0.02553(14) 0.02092(13) -0.00558(10) 0.00083(9) -0.00998(10)

loop_
_atom_type_symbol
_atom_type_description
_atom_type_scat_dispersion_real
_atom_type_scat_dispersion_imag
_atom_type_scat_source
C C 0.0033 0.0016 'International Tables Vol C Tables 4.2.6.8 and 6.1.1.4'
H H 0.0000 0.0000 'International Tables Vol C Tables 4.2.6.8 and 6.1.1.4'
N N 0.0061 0.0033 'International Tables Vol C Tables 4.2.6.8 and 6.1.1.4'
P P 0.1023 0.0942 'International Tables Vol C Tables 4.2.6.8 and 6.1.1.4'
S S 0.1246 0.1234 'International Tables Vol C Tables 4.2.6.8 and 6.1.1.4'
Au Au -2.0133 8.8022 'International Tables Vol C Tables 4.2.6.8 and 6.1.1.4'

loop_
_geom_angle_atom_site_label_1
_geom_angle_atom_site_label_2
_geom_angle_atom_site_label_3
_geom_angle
_geom_angle_site_symmetry_1
_geom_angle_site_symmetry_3
_geom_angle_publ_flag
C2 C1 S1 111.9(5) . . ?
C2 C1 H1 124.0 . . ?
S1 C1 H1 124.0 . . ?
C1 C2 C3 115.3(6) . . ?
C1 C2 H2 122.4 . . ?
C3 C2 H2 122.3 . . ?
C2 C3 C4 111.0(6) . . ?
C2 C3 H3 124.5 . . ?
C4 C3 H3 124.5 . . ?
C3 C4 C5 129.2(5) . . ?
C3 C4 S1 109.1(4) . . ?
C5 C4 S1 121.7(4) . . ?
C6 C5 C4 128.3(4) . . ?
C6 C5 S4 111.6(3) . . ?
C4 C5 S4 120.1(4) . . ?
C5 C6 C7 112.4(4) . . ?
C5 C6 S2 125.2(4) . . ?
C7 C6 S2 122.4(3) . . ?
C8 C7 C6 113.0(4) . . ?
C8 C7 S3 125.7(3) . . ?
C6 C7 S3 121.3(3) . . ?
C7 C8 C9 131.0(4) . . ?
C7 C8 S4 110.9(3) . . ?
C9 C8 S4 118.1(4) . . ?
C8 C9 C10 126.4(4) . . ?
C8 C9 S5 123.0(4) . . ?
C10 C9 S5 110.7(3) . . ?
C11 C10 C9 108.8(4) . . ?
C11 C10 H10 125.6 . . ?
C9 C10 H10 125.6 . . ?
C12 C11 C10 115.0(5) . . ?
C12 C11 H11 122.5 . . ?
C10 C11 H11 122.5 . . ?
C11 C12 S5 113.2(5) . . ?
C11 C12 H12 123.4 . . ?
S5 C12 H12 123.4 . . ?
C26 C25 C30 118.8(4) . . ?
C26 C25 P1 120.5(4) . . ?
C30 C25 P1 120.5(4) . . ?
C27 C26 C25 120.5(5) . . ?
C27 C26 H26 119.8 . . ?
C25 C26 H26 119.8 . . ?
C28 C27 C26 120.5(5) . . ?
C28 C27 H27 119.7 . . ?
C26 C27 H27 119.7 . . ?
C27 C28 C29 120.3(5) . . ?
C27 C28 H28 119.9 . . ?
C29 C28 H28 119.9 . . ?
C28 C29 C30 120.6(5) . . ?
C28 C29 H29 119.7 . . ?
C30 C29 H29 119.7 . . ?
C25 C30 C29 119.3(5) . . ?
C25 C30 H30 120.3 . . ?
C29 C30 H30 120.3 . . ?
C32 C31 C36 120.0(4) . . ?
C32 C31 P1 118.4(4) . . ?
C36 C31 P1 121.6(4) . . ?
C33 C32 C31 120.0(5) . . ?
C33 C32 H32 120.0 . . ?
C31 C32 H32 120.0 . . ?
C34 C33 C32 119.8(5) . . ?
C34 C33 H33 120.1 . . ?
C32 C33 H33 120.1 . . ?
C35 C34 C33 120.3(5) . . ?
C35 C34 H34 119.9 . . ?
C33 C34 H34 119.9 . . ?
C36 C35 C34 120.5(5) . . ?
C36 C35 H35 119.7 . . ?
C34 C35 H35 119.7 . . ?
C35 C36 C31 119.5(5) . . ?
C35 C36 H36 120.3 . . ?
C31 C36 H36 120.3 . . ?
C38 C37 C42 119.1(4) . . ?
C38 C37 P1 123.3(4) . . ?
C42 C37 P1 117.5(4) . . ?
C37 C38 C39 121.1(5) . . ?
C37 C38 H38 119.5 . . ?
C39 C38 H38 119.5 . . ?
C40 C39 C38 119.3(5) . . ?
C40 C39 H39 120.4 . . ?
C38 C39 H39 120.4 . . ?
C41 C40 C39 119.9(5) . . ?
C41 C40 H40 120.1 . . ?
C39 C40 H40 120.1 . . ?
C40 C41 C42 120.5(5) . . ?
C40 C41 H41 119.7 . . ?
C42 C41 H41 119.7 . . ?
C41 C42 C37 120.2(5) . . ?
C41 C42 H42 119.9 . . ?
C37 C42 H42 119.9 . . ?
C48 C43 C44 118.8(4) . . ?
C48 C43 P2 121.5(4) . . ?
C44 C43 P2 119.2(4) . . ?
C45 C44 C43 120.9(5) . . ?
C45 C44 H44 119.6 . . ?
C43 C44 H44 119.6 . . ?
C46 C45 C44 119.5(5) . . ?
C46 C45 H45 120.3 . . ?
C44 C45 H45 120.3 . . ?
C45 C46 C47 120.4(5) . . ?
C45 C46 H46 119.8 . . ?
C47 C46 H46 119.8 . . ?
C46 C47 C48 120.0(5) . . ?
C46 C47 H47 120.0 . . ?
C48 C47 H47 120.0 . . ?
C47 C48 C43 120.4(5) . . ?
C47 C48 H48 119.8 . . ?
C43 C48 H48 119.8 . . ?
C50 C49 C54 119.5(4) . . ?
C50 C49 P2 120.5(4) . . ?
C54 C49 P2 120.0(4) . . ?
C49 C50 C51 120.2(5) . . ?
C49 C50 H50 119.9 . . ?
C51 C50 H50 119.9 . . ?
C52 C51 C50 119.7(5) . . ?
C52 C51 H51 120.1 . . ?
C50 C51 H51 120.1 . . ?
C53 C52 C51 120.7(5) . . ?
C53 C52 H52 119.6 . . ?
C51 C52 H52 119.6 . . ?
C52 C53 C54 120.2(5) . . ?
C52 C53 H53 119.9 . . ?
C54 C53 H53 119.9 . . ?
C53 C54 C49 119.7(5) . . ?
C53 C54 H54 120.1 . . ?
C49 C54 H54 120.1 . . ?
C56 C55 C60 119.8(4) . . ?
C56 C55 P2 120.2(4) . . ?
C60 C55 P2 119.8(4) . . ?
C57 C56 C55 119.7(5) . . ?
C57 C56 H56 120.1 . . ?
C55 C56 H56 120.1 . . ?
C58 C57 C56 120.2(5) . . ?
C58 C57 H57 119.9 . . ?
C56 C57 H57 119.9 . . ?
C57 C58 C59 120.4(5) . . ?
C57 C58 H58 119.8 . . ?
C59 C58 H58 119.8 . . ?
C60 C59 C58 119.8(5) . . ?
C60 C59 H59 120.1 . . ?
C58 C59 H59 120.1 . . ?
C59 C60 C55 119.9(5) . . ?
C59 C60 H60 120.0 . . ?
C55 C60 H60 120.0 . . ?
P2 N1 P1 139.7(3) . . ?
N1 P1 C25 112.3(2) . . ?
N1 P1 C31 105.8(2) . . ?
C25 P1 C31 109.1(2) . . ?
N1 P1 C37 113.6(2) . . ?
C25 P1 C37 108.3(2) . . ?
C31 P1 C37 107.6(2) . . ?
N1 P2 C55 114.1(2) . . ?
N1 P2 C49 107.2(2) . . ?
C55 P2 C49 106.3(2) . . ?
N1 P2 C43 113.0(2) . . ?
C55 P2 C43 107.5(2) . . ?
C49 P2 C43 108.4(2) . . ?
C1 S1 C4 92.7(4) . . ?
C6 S2 Au1 100.17(15) . . ?
C7 S3 Au1 100.14(15) . . ?
C5 S4 C8 92.1(2) . . ?
C12 S5 C9 92.2(3) . . ?
S2 Au1 S2 180.0 . 2_666 ?
S2 Au1 S3 90.09(4) . 2_666 ?
S2 Au1 S3 89.91(4) 2_666 2_666 ?
S2 Au1 S3 89.91(4) . . ?
S2 Au1 S3 90.09(4) 2_666 . ?
S3 Au1 S3 180.0 2_666 . ?
C14 C13 S6 113.0(5) . . ?
C14 C13 H13 123.5 . . ?
S6 C13 H13 123.5 . . ?
C13 C14 C15 116.6(6) . . ?
C13 C14 H14 121.7 . . ?
C15 C14 H14 121.7 . . ?
C16 C15 C14 104.6(5) . . ?
C16 C15 H15 127.7 . . ?
C14 C15 H15 127.7 . . ?
C17 C16 C15 124.8(5) . . ?
C17 C16 S6 122.6(4) . . ?
C15 C16 S6 112.7(4) . . ?
C18 C17 C16 130.7(5) . . ?
C18 C17 S7 110.7(4) . . ?
C16 C17 S7 118.5(4) . . ?
C17 C18 C19 113.5(4) . . ?
C17 C18 S8 125.0(4) . . ?
C19 C18 S8 121.6(4) . . ?
C20 C19 C18 112.6(4) . . ?
C20 C19 S9 124.6(4) . . ?
C18 C19 S9 122.8(4) . . ?
C19 C20 C21 129.5(5) . . ?
C19 C20 S7 111.1(4) . . ?
C21 C20 S7 119.4(4) . . ?
C20 C21 C22 126.1(4) . . ?
C20 C21 S10 119.4(4) . . ?
C22 C21 S10 114.5(3) . . ?
C23 C22 C21 101.6(4) . . ?
C23 C22 H22 129.2 . . ?
C21 C22 H22 129.2 . . ?
C24 C23 C22 116.9(5) . . ?
C24 C23 H23 121.6 . . ?
C22 C23 H23 121.6 . . ?
C23 C24 S10 114.8(5) . . ?
C23 C24 H24 122.6 . . ?
S10 C24 H24 122.6 . . ?
C13 S6 C16 93.1(3) . . ?
C20 S7 C17 92.1(2) . . ?
C18 S8 Au2 102.22(17) . . ?
C19 S9 Au2 101.93(17) . . ?
C21 S10 C24 91.9(3) . . ?
S8 Au2 S8 180.0 2 . ?
S8 Au2 S9 88.54(4) 2 . ?
S8 Au2 S9 91.46(4) . . ?
S8 Au2 S9 91.46(4) 2 2 ?
S8 Au2 S9 88.54(4) . 2 ?
S9 Au2 S9 180.0 . 2 ?

loop_
_geom_bond_atom_site_label_1
_geom_bond_atom_site_label_2
_geom_bond_distance
_geom_bond_site_symmetry_2
_geom_bond_publ_flag
C1 C2 1.321(11) . ?
C1 S1 1.689(8) . ?
C1 H1 0.950 . ?
C2 C3 1.384(9) . ?
C2 H2 0.950 . ?
C3 C4 1.424(7) . ?
C3 H3 0.950 . ?
C4 C5 1.456(7) . ?
C4 S1 1.717(6) . ?
C5 C6 1.376(7) . ?
C5 S4 1.732(5) . ?
C6 C7 1.434(6) . ?
C6 S2 1.749(5) . ?
C7 C8 1.378(6) . ?
C7 S3 1.765(4) . ?
C8 C9 1.451(6) . ?
C8 S4 1.738(5) . ?
C9 C10 1.456(6) . ?
C9 S5 1.705(5) . ?
C10 C11 1.414(7) . ?
C10 H10 0.950 . ?
C11 C12 1.322(9) . ?
C11 H11 0.950 . ?
C12 S5 1.695(6) . ?
C12 H12 0.950 . ?
C25 C26 1.403(7) . ?
C25 C30 1.402(7) . ?
C25 P1 1.795(5) . ?
C26 C27 1.384(7) . ?
C26 H26 0.950 . ?
C27 C28 1.370(8) . ?
C27 H27 0.950 . ?
C28 C29 1.375(8) . ?
C28 H28 0.950 . ?
C29 C30 1.405(7) . ?
C29 H29 0.950 . ?
C30 H30 0.950 . ?
C31 C32 1.395(7) . ?
C31 C36 1.396(7) . ?
C31 P1 1.798(5) . ?
C32 C33 1.385(7) . ?
C32 H32 0.950 . ?
C33 C34 1.388(8) . ?
C33 H33 0.950 . ?
C34 C35 1.382(8) . ?
C34 H34 0.950 . ?
C35 C36 1.382(7) . ?
C35 H35 0.950 . ?
C36 H36 0.950 . ?
C37 C38 1.373(7) . ?
C37 C42 1.394(7) . ?
C37 P1 1.801(5) . ?
C38 C39 1.402(7) . ?
C38 H38 0.950 . ?
C39 C40 1.384(8) . ?
C39 H39 0.950 . ?
C40 C41 1.383(8) . ?
C40 H40 0.950 . ?
C41 C42 1.386(7) . ?
C41 H41 0.950 . ?
C42 H42 0.950 . ?
C43 C48 1.384(7) . ?
C43 C44 1.388(7) . ?
C43 P2 1.803(5) . ?
C44 C45 1.388(7) . ?
C44 H44 0.950 . ?
C45 C46 1.369(7) . ?
C45 H45 0.950 . ?
C46 C47 1.384(8) . ?
C46 H46 0.950 . ?
C47 C48 1.381(8) . ?
C47 H47 0.950 . ?
C48 H48 0.950 . ?
C49 C50 1.380(7) . ?
C49 C54 1.399(7) . ?
C49 P2 1.800(5) . ?
C50 C51 1.395(7) . ?
C50 H50 0.950 . ?
C51 C52 1.375(7) . ?
C51 H51 0.950 . ?
C52 C53 1.369(8) . ?
C52 H52 0.950 . ?
C53 C54 1.388(8) . ?
C53 H53 0.950 . ?
C54 H54 0.950 . ?
C55 C56 1.390(7) . ?
C55 C60 1.394(7) . ?
C55 P2 1.797(5) . ?
C56 C57 1.382(7) . ?
C56 H56 0.950 . ?
C57 C58 1.379(8) . ?
C57 H57 0.950 . ?
C58 C59 1.383(8) . ?
C58 H58 0.950 . ?
C59 C60 1.382(7) . ?
C59 H59 0.950 . ?
C60 H60 0.950 . ?
N1 P2 1.580(4) . ?
N1 P1 1.589(4) . ?
S2 Au1 2.3200(11) . ?
S3 Au1 2.3332(11) . ?
Au1 S2 2.3200(11) 2_666 ?
Au1 S3 2.3332(11) 2_666 ?
C13 C14 1.337(10) . ?
C13 S6 1.679(6) . ?
C13 H13 0.950 . ?
C14 C15 1.488(9) . ?
C14 H14 0.950 . ?
C15 C16 1.481(7) . ?
C15 H15 0.950 . ?
C16 C17 1.449(7) . ?
C16 S6 1.723(6) . ?
C17 C18 1.359(7) . ?
C17 S7 1.744(5) . ?
C18 C19 1.444(7) . ?
C18 S8 1.762(5) . ?
C19 C20 1.364(7) . ?
C19 S9 1.751(5) . ?
C20 C21 1.463(7) . ?
C20 S7 1.740(5) . ?
C21 C22 1.562(6) . ?
C21 S10 1.681(5) . ?
C22 C23 1.474(7) . ?
C22 H22 0.950 . ?
C23 C24 1.346(9) . ?
C23 H23 0.950 . ?
C24 S10 1.687(6) . ?
C24 H24 0.950 . ?
S8 Au2 2.3127(12) . ?
S9 Au2 2.3156(12) . ?
Au2 S8 2.3127(12) 2 ?
Au2 S9 2.3156(12) 2 ?
